data_7115335
loop_
_publ_author_name
'Yuehong Wen'
'Tianlu Sheng'
'Zhihao Sun'
'Zhenzhen Xue'
'Yanlong Wang'
'Yong Wang'
'Shengmin Hu'
'Xiao Ma'
'Xintao Wu'

_publ_section_title
;
 A combination of the 'pillaring' strategy and chiral induction: an
 approach to prepare homochiral three-dimensional coordination polymers
 from achiral precursors
;
_journal_name_full Chem.Commun.
_journal_page_first 8320
_journal_paper_doi 10.1039/C4cc03478C
_journal_volume 50
_journal_year 2014
_chemical_absolute_configuration unk
_chemical_formula_sum 'C14 H30 Cr N4 O10 Zn'
_chemical_formula_weight 531.79
_chemical_name_systematic
; 
 ? 
;
_space_group_IT_number 5
_symmetry_cell_setting monoclinic
_symmetry_space_group_name_Hall 'C 2y'
_symmetry_space_group_name_H-M 'C 1 2 1'
_atom_sites_solution_hydrogens geom
_atom_sites_solution_primary direct
_atom_sites_solution_secondary difmap
_audit_creation_method SHELXL-97
_cell_angle_alpha 90.00
_cell_angle_beta 91.45(3)
_cell_angle_gamma 90.00
_cell_formula_units_Z 2
_cell_length_a 13.85(3)
_cell_length_b 12.77(2)
_cell_length_c 6.939(14)
_cell_measurement_reflns_used 1711
_cell_measurement_temperature 293(2)
_cell_measurement_theta_max 27.4584
_cell_measurement_theta_min 2.1700
_cell_volume 1227(4)
_computing_cell_refinement 'CrystalClear (Rigaku Inc., 2008)'
_computing_data_collection 'CrystalClear (Rigaku Inc., 2008)'
_computing_data_reduction 'CrystalClear (Rigaku Inc., 2008)'
_computing_structure_refinement 'SHELXL-97 (Sheldrick, 1997)'
_computing_structure_solution 'SHELXS-97 (Sheldrick, 1990)'
_diffrn_ambient_temperature 293(2)
_diffrn_detector_area_resol_mean 28.5714
_diffrn_measured_fraction_theta_full 0.994
_diffrn_measured_fraction_theta_max 0.994
_diffrn_measurement_device_type 'Saturn724+ (2x2 bin mode)'
_diffrn_measurement_method CCD_Profile_fitting
_diffrn_radiation_monochromator graphite
_diffrn_radiation_source 'fine-focus sealed tube'
_diffrn_radiation_type MoK\a
_diffrn_radiation_wavelength 0.71073
_diffrn_reflns_av_R_equivalents 0.0713
_diffrn_reflns_av_sigmaI/netI 0.0940
_diffrn_reflns_limit_h_max 17
_diffrn_reflns_limit_h_min -17
_diffrn_reflns_limit_k_max 15
_diffrn_reflns_limit_k_min -16
_diffrn_reflns_limit_l_max 8
_diffrn_reflns_limit_l_min -8
_diffrn_reflns_number 6558
_diffrn_reflns_theta_full 27.37
_diffrn_reflns_theta_max 27.37
_diffrn_reflns_theta_min 2.17
_exptl_absorpt_coefficient_mu 1.471
_exptl_absorpt_correction_T_max 1.0000
_exptl_absorpt_correction_T_min 0.7100
_exptl_absorpt_correction_type multi-scan
_exptl_crystal_colour White
_exptl_crystal_density_diffrn 1.440
_exptl_crystal_density_method 'not measured'
_exptl_crystal_description Prism
_exptl_crystal_F_000 552
_exptl_crystal_size_max 0.2000
_exptl_crystal_size_mid 0.1500
_exptl_crystal_size_min 0.1000
_refine_diff_density_max 1.220
_refine_diff_density_min -0.789
_refine_diff_density_rms 0.118
_refine_ls_abs_structure_details 'Flack H D (1983), Acta Cryst. A39, 876-881'
_refine_ls_abs_structure_Flack 0.07(3)
_refine_ls_extinction_method none
_refine_ls_goodness_of_fit_ref 1.002
_refine_ls_hydrogen_treatment constr
_refine_ls_matrix_type full
_refine_ls_number_parameters 122
_refine_ls_number_reflns 2674
_refine_ls_number_restraints 1
_refine_ls_restrained_S_all 1.002
_refine_ls_R_factor_all 0.0731
_refine_ls_R_factor_gt 0.0614
_refine_ls_shift/su_max 0.000
_refine_ls_shift/su_mean 0.000
_refine_ls_structure_factor_coef Fsqd
_refine_ls_weighting_details 'calc w=1/[\s^2^(Fo^2^)+(0.0799P)^2^+0.0000P] where P=(Fo^2^+2Fc^2^)/3'
_refine_ls_weighting_scheme calc
_refine_ls_wR_factor_gt 0.1492
_refine_ls_wR_factor_ref 0.1571
_reflns_number_gt 2129
_reflns_number_total 2674
_reflns_threshold_expression >2sigma(I)
_cod_data_source_file c4cc03478c2.cif
_cod_data_source_block a4
_cod_original_sg_symbol_H-M C2
_cod_database_code 7115335

loop_
_symmetry_equiv_pos_as_xyz
'x, y, z'
'-x, y, -z'
'x+1/2, y+1/2, z'
'-x+1/2, y+1/2, -z'

loop_
_atom_site_label
_atom_site_type_symbol
_atom_site_fract_x
_atom_site_fract_y
_atom_site_fract_z
_atom_site_U_iso_or_equiv
_atom_site_adp_type
_atom_site_occupancy
_atom_site_symmetry_multiplicity
_atom_site_calc_flag
_atom_site_refinement_flags
Zn1 Zn 0.0000 -0.11503(4) -0.5000 0.0305(3) Uani 1 2 d S
Cr1 Cr 0.0000 -0.19036(11) -1.0000 0.0339(4) Uani 1 2 d S
C1 C -0.0528(5) -0.3408(5) -0.5376(10) 0.0400(15) Uani 1 1 d .
H1A H -0.0544 -0.3450 -0.6772 0.048 Uiso 1 1 calc R
H1B H -0.0861 -0.4016 -0.4880 0.048 Uiso 1 1 calc R
C2 C -0.1968(5) -0.2290(6) -0.5776(11) 0.0483(18) Uani 1 1 d .
H2A H -0.1855 -0.2163 -0.7130 0.058 Uiso 1 1 calc R
H2B H -0.2273 -0.1670 -0.5261 0.058 Uiso 1 1 calc R
C3 C -0.2649(5) -0.3198(5) -0.5610(9) 0.0403(14) Uani 1 1 d .
C4 C -0.3026(7) -0.3713(7) -0.7184(11) 0.071(3) Uani 1 1 d .
H4A H -0.2873 -0.3487 -0.8414 0.085 Uiso 1 1 calc R
C5 C -0.3638(6) -0.4573(7) -0.6974(11) 0.067(3) Uani 1 1 d .
H5A H -0.3857 -0.4919 -0.8082 0.081 Uiso 1 1 calc R
C6 C -0.3548(7) -0.4453(7) -0.3766(11) 0.069(3) Uani 1 1 d .
H6A H -0.3691 -0.4714 -0.2554 0.082 Uiso 1 1 calc R
C7 C -0.2939(7) -0.3572(8) -0.3866(11) 0.078(3) Uani 1 1 d .
H7A H -0.2731 -0.3241 -0.2736 0.093 Uiso 1 1 calc R
N1 N -0.1026(4) -0.2445(4) -0.4763(8) 0.0331(12) Uani 1 1 d .
H1C H -0.1149 -0.2521 -0.3488 0.040 Uiso 1 1 calc R
N2 N -0.3926(4) -0.4926(4) -0.5280(8) 0.0347(12) Uani 1 1 d .
O1 O -0.0225(3) -0.1167(4) -0.8102(5) 0.0394(9) Uani 1 1 d .
O2 O -0.0944(5) -0.2655(5) -1.0477(7) 0.0702(19) Uani 1 1 d .
O3 O -0.0854(13) -0.4857(15) -1.044(3) 0.278(9) Uiso 1 1 d .
O4 O -0.2901(11) -0.1429(18) -1.075(2) 0.267(8) Uiso 1 1 d .
O5 O -0.0017(17) -0.616(3) -0.719(4) 0.434(18) Uiso 1 1 d .

loop_
_atom_site_aniso_label
_atom_site_aniso_U_11
_atom_site_aniso_U_22
_atom_site_aniso_U_33
_atom_site_aniso_U_23
_atom_site_aniso_U_13
_atom_site_aniso_U_12
Zn1 0.0256(5) 0.0259(5) 0.0400(6) 0.000 -0.0001(4) 0.000
Cr1 0.0416(9) 0.0308(8) 0.0294(7) 0.000 0.0002(6) 0.000
C1 0.044(4) 0.033(3) 0.043(3) -0.002(3) 0.002(3) -0.010(3)
C2 0.034(4) 0.045(4) 0.066(5) 0.006(3) -0.009(3) -0.007(3)
C3 0.030(3) 0.045(4) 0.046(4) 0.002(3) -0.002(3) -0.003(3)
C4 0.089(7) 0.077(6) 0.047(4) 0.010(4) 0.006(4) -0.049(5)
C5 0.078(6) 0.077(6) 0.047(4) -0.004(4) -0.002(4) -0.046(5)
C6 0.088(7) 0.076(6) 0.042(4) 0.005(4) 0.002(4) -0.050(5)
C7 0.103(8) 0.087(7) 0.042(4) -0.010(4) 0.002(4) -0.065(6)
N1 0.027(3) 0.035(3) 0.037(3) -0.005(2) 0.003(2) -0.008(2)
N2 0.029(3) 0.033(3) 0.042(3) 0.001(2) 0.001(2) -0.001(2)
O1 0.048(2) 0.038(2) 0.0319(19) 0.001(2) 0.0025(16) 0.001(3)
O2 0.095(5) 0.072(4) 0.044(3) 0.002(3) 0.005(3) -0.048(4)

loop_
_atom_type_symbol
_atom_type_description
_atom_type_scat_dispersion_real
_atom_type_scat_dispersion_imag
_atom_type_scat_source
C C 0.0033 0.0016 'International Tables Vol C Tables 4.2.6.8 and 6.1.1.4'
H H 0.0000 0.0000 'International Tables Vol C Tables 4.2.6.8 and 6.1.1.4'
N N 0.0061 0.0033 'International Tables Vol C Tables 4.2.6.8 and 6.1.1.4'
O O 0.0106 0.0060 'International Tables Vol C Tables 4.2.6.8 and 6.1.1.4'
Cr Cr 0.3209 0.6236 'International Tables Vol C Tables 4.2.6.8 and 6.1.1.4'
Zn Zn 0.2839 1.4301 'International Tables Vol C Tables 4.2.6.8 and 6.1.1.4'

loop_
_geom_angle_atom_site_label_1
_geom_angle_atom_site_label_2
_geom_angle_atom_site_label_3
_geom_angle
_geom_angle_site_symmetry_1
_geom_angle_site_symmetry_3
O1 Zn1 O1 178.9(3) . 2_554
O1 Zn1 N1 89.41(19) . .
O1 Zn1 N1 89.72(19) 2_554 .
O1 Zn1 N1 89.72(19) . 2_554
O1 Zn1 N1 89.41(19) 2_554 2_554
N1 Zn1 N1 81.9(3) . 2_554
O1 Zn1 N2 90.01(19) . 3
O1 Zn1 N2 90.8(2) 2_554 3
N1 Zn1 N2 177.0(2) . 3
N1 Zn1 N2 95.1(2) 2_554 3
O1 Zn1 N2 90.8(2) . 4_454
O1 Zn1 N2 90.01(19) 2_554 4_454
N1 Zn1 N2 95.1(2) . 4_454
N1 Zn1 N2 177.0(2) 2_554 4_454
N2 Zn1 N2 87.8(3) 3 4_454
O2 Cr1 O2 108.8(5) 2_553 .
O2 Cr1 O1 109.6(3) 2_553 .
O2 Cr1 O1 109.0(3) . .
O2 Cr1 O1 109.0(3) 2_553 2_553
O2 Cr1 O1 109.6(3) . 2_553
O1 Cr1 O1 110.7(4) . 2_553
N1 C1 C1 110.4(4) . 2_554
N1 C1 H1A 109.6 . .
C1 C1 H1A 109.6 2_554 .
N1 C1 H1B 109.6 . .
C1 C1 H1B 109.6 2_554 .
H1A C1 H1B 108.1 . .
N1 C2 C3 114.2(6) . .
N1 C2 H2A 108.7 . .
C3 C2 H2A 108.7 . .
N1 C2 H2B 108.7 . .
C3 C2 H2B 108.7 . .
H2A C2 H2B 107.6 . .
C7 C3 C4 115.0(7) . .
C7 C3 C2 122.4(6) . .
C4 C3 C2 122.6(6) . .
C3 C4 C5 121.0(7) . .
C3 C4 H4A 119.5 . .
C5 C4 H4A 119.5 . .
N2 C5 C4 123.7(7) . .
N2 C5 H5A 118.2 . .
C4 C5 H5A 118.2 . .
N2 C6 C7 123.8(7) . .
N2 C6 H6A 118.1 . .
C7 C6 H6A 118.1 . .
C3 C7 C6 120.8(7) . .
C3 C7 H7A 119.6 . .
C6 C7 H7A 119.6 . .
C1 N1 C2 112.7(5) . .
C1 N1 Zn1 107.4(4) . .
C2 N1 Zn1 115.4(4) . .
C1 N1 H1C 106.9 . .
C2 N1 H1C 106.9 . .
Zn1 N1 H1C 106.9 . .
C6 N2 C5 115.5(6) . .
C6 N2 Zn1 121.4(5) . 3_445
C5 N2 Zn1 123.0(5) . 3_445
Cr1 O1 Zn1 140.5(3) . .

loop_
_geom_bond_atom_site_label_1
_geom_bond_atom_site_label_2
_geom_bond_distance
_geom_bond_site_symmetry_2
Zn1 O1 2.167(6) .
Zn1 O1 2.167(6) 2_554
Zn1 N1 2.189(6) .
Zn1 N1 2.189(6) 2_554
Zn1 N2 2.170(6) 3
Zn1 N2 2.170(6) 4_454
Cr1 O2 1.648(6) 2_553
Cr1 O2 1.648(6) .
Cr1 O1 1.654(5) .
Cr1 O1 1.654(5) 2_553
C1 N1 1.477(9) .
C1 C1 1.541(13) 2_554
C1 H1A 0.9700 .
C1 H1B 0.9700 .
C2 N1 1.480(9) .
C2 C3 1.500(10) .
C2 H2A 0.9700 .
C2 H2B 0.9700 .
C3 C7 1.371(10) .
C3 C4 1.367(10) .
C4 C5 1.398(10) .
C4 H4A 0.9300 .
C5 N2 1.329(9) .
C5 H5A 0.9300 .
C6 N2 1.309(9) .
C6 C7 1.409(10) .
C6 H6A 0.9300 .
C7 H7A 0.9300 .
N1 H1C 0.9100 .
N2 Zn1 2.170(6) 3_445
